data_7709780
loop_
_publ_author_name
'Karumban, Kalai Selvan'
'Muley, Arabinda'
'Raut, Rajnikant'
'Gupta, Parth'
'Giri, Bishnubasu'
'Kumbhakar, Sadananda'
'Misra, Ashish'
'Maji, Somnath'

_publ_section_title
;
 Mononuclear Co(II) polypyridyl complexes: synthesis, molecular structure,
 DNA binding/cleavage, radical scavenging, docking studies and anticancer
 activities
;
_journal_name_full 'Dalton Transactions'
_journal_paper_doi 10.1039/D1DT04144D
_journal_year 2022
_chemical_formula_moiety 'C18 H17 Cl2 Co N3'
_chemical_formula_sum 'C18 H17 Cl2 Co N3'
_chemical_formula_weight 405.17
_space_group_crystal_system monoclinic
_space_group_IT_number 14
_space_group_name_Hall '-P 2yn'
_space_group_name_H-M_alt 'P 1 21/n 1'
_atom_sites_solution_hydrogens geom
_atom_sites_solution_primary iterative
_audit_creation_date 2021-08-26
_audit_creation_method
;
Olex2 1.5
(compiled 2021.07.19 svn.r715e62df for OlexSys, GUI svn.r6383)
;
_audit_update_record
;
2021-12-05 deposited with the CCDC.	2022-03-18 downloaded from the CCDC.
;
_cell_angle_alpha 90
_cell_angle_beta 103.261(3)
_cell_angle_gamma 90
_cell_formula_units_Z 4
_cell_length_a 8.6624(8)
_cell_length_b 17.5364(15)
_cell_length_c 11.9951(11)
_cell_measurement_reflns_used 7962
_cell_measurement_temperature 273
_cell_measurement_theta_max 26.89
_cell_measurement_theta_min 2.64
_cell_volume 1773.6(3)
_computing_molecular_graphics 'Olex2 1.5 (Dolomanov et al., 2009)'
_computing_publication_material 'Olex2 1.5 (Dolomanov et al., 2009)'
_computing_structure_refinement 'SHELXL 2018/3 (Sheldrick, 2015)'
_computing_structure_solution 'olex2.solve 1.5 (Bourhis et al., 2015)'
_diffrn_ambient_temperature 273
_diffrn_measured_fraction_theta_full 0.996
_diffrn_measured_fraction_theta_max 0.992
_diffrn_measurement_device_type 'Bruker APEX-II CCD'
_diffrn_measurement_method '\f and \w scans'
_diffrn_radiation_type MoK\a
_diffrn_radiation_wavelength 0.71073
_diffrn_reflns_av_R_equivalents 0.0428
_diffrn_reflns_av_unetI/netI 0.0380
_diffrn_reflns_Laue_measured_fraction_full 0.996
_diffrn_reflns_Laue_measured_fraction_max 0.992
_diffrn_reflns_limit_h_max 10
_diffrn_reflns_limit_h_min -11
_diffrn_reflns_limit_k_max 21
_diffrn_reflns_limit_k_min -22
_diffrn_reflns_limit_l_max 15
_diffrn_reflns_limit_l_min -14
_diffrn_reflns_number 15514
_diffrn_reflns_point_group_measured_fraction_full 0.996
_diffrn_reflns_point_group_measured_fraction_max 0.992
_diffrn_reflns_theta_full 25.242
_diffrn_reflns_theta_max 27.115
_diffrn_reflns_theta_min 2.096
_diffrn_source_current 1.4
_diffrn_source_power 0.07
_diffrn_source_voltage 50.0
_diffrn_standards_number 0
_exptl_absorpt_coefficient_mu 1.273
_exptl_absorpt_correction_T_max 0.975
_exptl_absorpt_correction_T_min 0.955
_exptl_absorpt_correction_type none
_exptl_absorpt_process_details
;
SADABS-2016/2 (Bruker,2016/2) was used for absorption correction.
wR2(int) was 0.0743 before and 0.0447 after correction.
;
_exptl_crystal_colour 'clear bluish blue'
_exptl_crystal_colour_lustre clear
_exptl_crystal_colour_modifier bluish
_exptl_crystal_colour_primary blue
_exptl_crystal_density_diffrn 1.517
_exptl_crystal_description block
_exptl_crystal_F_000 828
_exptl_crystal_preparation 273
_exptl_crystal_recrystallization_method 273
_exptl_crystal_size_max 0.04
_exptl_crystal_size_mid 0.03
_exptl_crystal_size_min 0.02
_refine_diff_density_max 0.228
_refine_diff_density_min -0.268
_refine_diff_density_rms 0.051
_refine_ls_extinction_method none
_refine_ls_goodness_of_fit_ref 1.029
_refine_ls_hydrogen_treatment constr
_refine_ls_matrix_type full
_refine_ls_number_parameters 217
_refine_ls_number_reflns 3879
_refine_ls_number_restraints 0
_refine_ls_restrained_S_all 1.029
_refine_ls_R_factor_all 0.0449
_refine_ls_R_factor_gt 0.0311
_refine_ls_shift/su_max 0.001
_refine_ls_shift/su_mean 0.000
_refine_ls_structure_factor_coef Fsqd
_refine_ls_weighting_details 'w=1/[\s^2^(Fo^2^)+(0.0325P)^2^+0.3533P] where P=(Fo^2^+2Fc^2^)/3'
_refine_ls_weighting_scheme calc
_refine_ls_wR_factor_gt 0.0719
_refine_ls_wR_factor_ref 0.0774
_reflns_Friedel_coverage 0.000
_reflns_number_gt 3092
_reflns_number_total 3879
_reflns_threshold_expression 'I > 2\s(I)'
_cod_data_source_file d1dt04144d2.cif
_cod_data_source_block mo_snm_ks_24_08_21_0m
_cod_database_code 7709780
_shelx_shelxl_version_number 2018/3
_shelx_space_group_comment
;
The symmetry employed for this shelxl refinement is uniquely defined
by the following loop, which should always be used as a source of
symmetry information in preference to the above space-group names.
They are only intended as comments.
;
_olex2_refinement_description
;
1. Fixed Uiso
 At 1.2 times of:
  All C(H) groups, All C(H,H) groups
2.a Secondary CH2 refined with riding coordinates:
 C6(H6A,H6B), C13(H13A,H13B)
2.b Aromatic/amide H refined with riding coordinates:
 C8(H8), C18(H18), C12(H12), C4(H4), C11(H11), C1(H1), C9(H9), C10(H10),
 C15(H15), C3(H3), C17(H17), C2(H2), C16(H16)
;
_olex2_submission_special_instructions 'No special instructions were received'

loop_
_space_group_symop_operation_xyz
'x, y, z'
'-x+1/2, y+1/2, -z+1/2'
'-x, -y, -z'
'x-1/2, -y-1/2, z-1/2'

loop_
_atom_site_label
_atom_site_type_symbol
_atom_site_fract_x
_atom_site_fract_y
_atom_site_fract_z
_atom_site_U_iso_or_equiv
_atom_site_adp_type
_atom_site_occupancy
_atom_site_site_symmetry_order
_atom_site_calc_flag
_atom_site_refinement_flags_posn
_atom_site_refinement_flags_adp
_atom_site_refinement_flags_occupancy
_atom_site_disorder_assembly
_atom_site_disorder_group
Co1 Co 0.31656(3) 0.31479(2) 0.60485(2) 0.03473(10) Uani 1 1 d . . . . .
Cl2 Cl 0.24654(6) 0.34347(3) 0.77049(4) 0.04708(14) Uani 1 1 d . . . . .
Cl1 Cl 0.55754(6) 0.37643(3) 0.62228(5) 0.05514(16) Uani 1 1 d . . . . .
N3 N 0.16440(18) 0.38098(9) 0.48406(13) 0.0362(4) Uani 1 1 d . . . . .
N2 N 0.08409(17) 0.23433(9) 0.53263(13) 0.0335(4) Uani 1 1 d . . . . .
N1 N 0.39927(18) 0.21388(10) 0.54817(14) 0.0384(4) Uani 1 1 d . . . . .
C6 C 0.1339(2) 0.20351(12) 0.43206(16) 0.0374(4) Uani 1 1 d . . . . .
H6A H 0.126254 0.243139 0.374632 0.045 Uiso 1 1 calc R U . . .
H6B H 0.063588 0.162256 0.399024 0.045 Uiso 1 1 calc R U . . .
C5 C 0.3009(2) 0.17464(11) 0.46479(17) 0.0360(4) Uani 1 1 d . . . . .
C14 C 0.0111(2) 0.36077(11) 0.44633(17) 0.0375(4) Uani 1 1 d . . . . .
C7 C 0.0483(2) 0.17713(11) 0.60956(17) 0.0358(4) Uani 1 1 d . . . . .
C8 C 0.0695(2) 0.09960(12) 0.59338(19) 0.0426(5) Uani 1 1 d . . . . .
H8 H 0.105254 0.083462 0.529835 0.051 Uiso 1 1 calc R U . . .
C18 C 0.2112(3) 0.44759(12) 0.44689(18) 0.0445(5) Uani 1 1 d . . . . .
H18 H 0.316418 0.462388 0.473090 0.053 Uiso 1 1 calc R U . . .
C12 C -0.0045(2) 0.19877(13) 0.70598(18) 0.0445(5) Uani 1 1 d . . . . .
H12 H -0.018343 0.250240 0.719655 0.053 Uiso 1 1 calc R U . . .
C13 C -0.0448(2) 0.29053(12) 0.49678(19) 0.0403(5) Uani 1 1 d . . . . .
H13A H -0.085997 0.304770 0.562528 0.048 Uiso 1 1 calc R U . . .
H13B H -0.130458 0.267366 0.440551 0.048 Uiso 1 1 calc R U . . .
C4 C 0.3525(3) 0.11297(13) 0.41142(18) 0.0464(5) Uani 1 1 d . . . . .
H4 H 0.283134 0.087261 0.352829 0.056 Uiso 1 1 calc R U . . .
C11 C -0.0366(3) 0.14499(15) 0.7819(2) 0.0536(6) Uani 1 1 d . . . . .
H11 H -0.072918 0.160716 0.845399 0.064 Uiso 1 1 calc R U . . .
C1 C 0.5504(2) 0.18972(13) 0.5820(2) 0.0491(6) Uani 1 1 d . . . . .
H1 H 0.618571 0.215898 0.640734 0.059 Uiso 1 1 calc R U . . .
C9 C 0.0385(2) 0.04610(13) 0.6701(2) 0.0512(6) Uani 1 1 d . . . . .
H9 H 0.054352 -0.005393 0.657936 0.061 Uiso 1 1 calc R U . . .
C10 C -0.0156(3) 0.06846(14) 0.7645(2) 0.0551(6) Uani 1 1 d . . . . .
H10 H -0.037589 0.032437 0.815671 0.066 Uiso 1 1 calc R U . . .
C15 C -0.0941(3) 0.40471(14) 0.3685(2) 0.0517(6) Uani 1 1 d . . . . .
H15 H -0.197919 0.388325 0.340449 0.062 Uiso 1 1 calc R U . . .
C3 C 0.5089(3) 0.09007(14) 0.4464(2) 0.0527(6) Uani 1 1 d . . . . .
H3 H 0.546482 0.049127 0.411043 0.063 Uiso 1 1 calc R U . . .
C17 C 0.1108(3) 0.49478(14) 0.3720(2) 0.0543(6) Uani 1 1 d . . . . .
H17 H 0.147312 0.540564 0.348459 0.065 Uiso 1 1 calc R U . . .
C2 C 0.6078(3) 0.12856(14) 0.5340(2) 0.0537(6) Uani 1 1 d . . . . .
H2 H 0.712637 0.113179 0.560312 0.064 Uiso 1 1 calc R U . . .
C16 C -0.0438(3) 0.47310(14) 0.3327(2) 0.0573(6) Uani 1 1 d . . . . .
H16 H -0.114156 0.504188 0.282291 0.069 Uiso 1 1 calc R U . . .

loop_
_atom_site_aniso_label
_atom_site_aniso_U_11
_atom_site_aniso_U_22
_atom_site_aniso_U_33
_atom_site_aniso_U_23
_atom_site_aniso_U_13
_atom_site_aniso_U_12
Co1 0.03054(15) 0.03582(17) 0.03515(15) -0.00112(11) 0.00196(11) -0.00028(11)
Cl2 0.0469(3) 0.0543(3) 0.0387(3) -0.0019(2) 0.0070(2) 0.0030(2)
Cl1 0.0393(3) 0.0527(4) 0.0703(4) -0.0087(3) 0.0060(3) -0.0134(2)
N3 0.0325(8) 0.0363(9) 0.0389(9) 0.0041(7) 0.0065(7) -0.0007(7)
N2 0.0293(8) 0.0321(9) 0.0385(9) 0.0025(7) 0.0062(7) 0.0012(7)
N1 0.0298(8) 0.0384(9) 0.0449(10) -0.0017(8) 0.0047(7) -0.0005(7)
C6 0.0351(10) 0.0402(12) 0.0345(10) -0.0009(9) 0.0031(8) -0.0004(9)
C5 0.0344(10) 0.0382(11) 0.0354(10) 0.0000(8) 0.0079(8) -0.0020(8)
C14 0.0329(10) 0.0375(11) 0.0410(11) 0.0022(9) 0.0061(8) 0.0038(9)
C7 0.0265(9) 0.0347(11) 0.0439(11) 0.0029(9) 0.0036(8) -0.0038(8)
C8 0.0349(11) 0.0379(12) 0.0534(13) -0.0012(10) 0.0070(9) -0.0023(9)
C18 0.0417(11) 0.0430(13) 0.0501(12) 0.0055(10) 0.0134(9) -0.0026(10)
C12 0.0441(12) 0.0397(12) 0.0512(13) 0.0033(10) 0.0139(10) -0.0019(9)
C13 0.0281(10) 0.0392(11) 0.0515(12) 0.0044(10) 0.0050(9) 0.0013(8)
C4 0.0462(12) 0.0496(14) 0.0449(12) -0.0073(10) 0.0132(10) -0.0014(10)
C11 0.0504(13) 0.0601(16) 0.0536(14) 0.0097(12) 0.0185(11) -0.0033(11)
C1 0.0309(11) 0.0512(14) 0.0606(14) -0.0031(11) 0.0012(10) 0.0025(10)
C9 0.0397(12) 0.0365(12) 0.0724(16) 0.0088(11) 0.0024(11) -0.0044(10)
C10 0.0438(13) 0.0544(15) 0.0658(15) 0.0203(12) 0.0100(11) -0.0068(11)
C15 0.0375(12) 0.0537(15) 0.0595(14) 0.0137(12) 0.0020(10) 0.0075(10)
C3 0.0516(14) 0.0465(14) 0.0662(15) -0.0019(11) 0.0265(12) 0.0077(11)
C17 0.0599(15) 0.0453(13) 0.0597(14) 0.0168(11) 0.0177(12) 0.0010(11)
C2 0.0341(11) 0.0535(15) 0.0733(16) 0.0010(12) 0.0118(11) 0.0082(10)
C16 0.0524(14) 0.0552(15) 0.0628(15) 0.0218(12) 0.0103(12) 0.0130(12)

loop_
_atom_type_symbol
_atom_type_description
_atom_type_scat_dispersion_real
_atom_type_scat_dispersion_imag
_atom_type_scat_source
C C 0.0033 0.0016 'International Tables Vol C Tables 4.2.6.8 and 6.1.1.4'
H H 0.0000 0.0000 'International Tables Vol C Tables 4.2.6.8 and 6.1.1.4'
Cl Cl 0.1484 0.1585 'International Tables Vol C Tables 4.2.6.8 and 6.1.1.4'
Co Co 0.3494 0.9721 'International Tables Vol C Tables 4.2.6.8 and 6.1.1.4'
N N 0.0061 0.0033 'International Tables Vol C Tables 4.2.6.8 and 6.1.1.4'

loop_
_geom_angle_atom_site_label_1
_geom_angle_atom_site_label_2
_geom_angle_atom_site_label_3
_geom_angle
_geom_angle_site_symmetry_1
_geom_angle_site_symmetry_3
_geom_angle_publ_flag
Cl2 Co1 Cl1 103.56(2) . . ?
Cl2 Co1 N2 94.26(4) . . ?
Cl1 Co1 N2 162.07(4) . . ?
N3 Co1 Cl2 103.49(5) . . ?
N3 Co1 Cl1 102.52(5) . . ?
N3 Co1 N2 74.71(6) . . ?
N3 Co1 N1 117.30(6) . . ?
N1 Co1 Cl2 131.11(5) . . ?
N1 Co1 Cl1 93.19(5) . . ?
N1 Co1 N2 73.22(6) . . ?
C14 N3 Co1 120.41(13) . . ?
C18 N3 Co1 121.69(13) . . ?
C18 N3 C14 117.74(17) . . ?
C6 N2 Co1 97.43(11) . . ?
C6 N2 C13 110.49(15) . . ?
C7 N2 Co1 117.00(11) . . ?
C7 N2 C6 114.49(15) . . ?
C7 N2 C13 112.99(15) . . ?
C13 N2 Co1 102.93(11) . . ?
C5 N1 Co1 118.10(13) . . ?
C5 N1 C1 118.01(18) . . ?
C1 N1 Co1 123.55(14) . . ?
N2 C6 H6A 109.5 . . ?
N2 C6 H6B 109.5 . . ?
N2 C6 C5 110.86(15) . . ?
H6A C6 H6B 108.1 . . ?
C5 C6 H6A 109.5 . . ?
C5 C6 H6B 109.5 . . ?
N1 C5 C6 115.54(17) . . ?
N1 C5 C4 121.81(19) . . ?
C4 C5 C6 122.63(18) . . ?
N3 C14 C13 117.67(16) . . ?
N3 C14 C15 121.79(19) . . ?
C15 C14 C13 120.46(18) . . ?
C8 C7 N2 122.33(19) . . ?
C12 C7 N2 120.11(18) . . ?
C12 C7 C8 117.5(2) . . ?
C7 C8 H8 119.4 . . ?
C9 C8 C7 121.2(2) . . ?
C9 C8 H8 119.4 . . ?
N3 C18 H18 118.5 . . ?
N3 C18 C17 123.1(2) . . ?
C17 C18 H18 118.5 . . ?
C7 C12 H12 119.5 . . ?
C11 C12 C7 121.1(2) . . ?
C11 C12 H12 119.5 . . ?
N2 C13 C14 111.89(15) . . ?
N2 C13 H13A 109.2 . . ?
N2 C13 H13B 109.2 . . ?
C14 C13 H13A 109.2 . . ?
C14 C13 H13B 109.2 . . ?
H13A C13 H13B 107.9 . . ?
C5 C4 H4 120.5 . . ?
C3 C4 C5 119.0(2) . . ?
C3 C4 H4 120.5 . . ?
C12 C11 H11 119.6 . . ?
C10 C11 C12 120.8(2) . . ?
C10 C11 H11 119.6 . . ?
N1 C1 H1 118.5 . . ?
N1 C1 C2 122.9(2) . . ?
C2 C1 H1 118.5 . . ?
C8 C9 H9 119.7 . . ?
C10 C9 C8 120.6(2) . . ?
C10 C9 H9 119.7 . . ?
C11 C10 C9 118.9(2) . . ?
C11 C10 H10 120.6 . . ?
C9 C10 H10 120.6 . . ?
C14 C15 H15 120.3 . . ?
C16 C15 C14 119.3(2) . . ?
C16 C15 H15 120.3 . . ?
C4 C3 H3 120.5 . . ?
C2 C3 C4 119.1(2) . . ?
C2 C3 H3 120.5 . . ?
C18 C17 H17 120.6 . . ?
C16 C17 C18 118.7(2) . . ?
C16 C17 H17 120.6 . . ?
C1 C2 C3 119.1(2) . . ?
C1 C2 H2 120.5 . . ?
C3 C2 H2 120.5 . . ?
C15 C16 H16 120.3 . . ?
C17 C16 C15 119.3(2) . . ?
C17 C16 H16 120.3 . . ?

loop_
_geom_bond_atom_site_label_1
_geom_bond_atom_site_label_2
_geom_bond_distance
_geom_bond_site_symmetry_2
_geom_bond_publ_flag
Co1 Cl2 2.2632(6) . ?
Co1 Cl1 2.3172(6) . ?
Co1 N3 2.0755(16) . ?
Co1 N2 2.4487(15) . ?
Co1 N1 2.0809(17) . ?
N3 C14 1.349(2) . ?
N3 C18 1.346(3) . ?
N2 C6 1.474(2) . ?
N2 C7 1.444(2) . ?
N2 C13 1.477(2) . ?
N1 C5 1.345(2) . ?
N1 C1 1.347(3) . ?
C6 H6A 0.9700 . ?
C6 H6B 0.9700 . ?
C6 C5 1.497(3) . ?
C5 C4 1.382(3) . ?
C14 C13 1.501(3) . ?
C14 C15 1.381(3) . ?
C7 C8 1.392(3) . ?
C7 C12 1.390(3) . ?
C8 H8 0.9300 . ?
C8 C9 1.383(3) . ?
C18 H18 0.9300 . ?
C18 C17 1.375(3) . ?
C12 H12 0.9300 . ?
C12 C11 1.383(3) . ?
C13 H13A 0.9700 . ?
C13 H13B 0.9700 . ?
C4 H4 0.9300 . ?
C4 C3 1.382(3) . ?
C11 H11 0.9300 . ?
C11 C10 1.377(3) . ?
C1 H1 0.9300 . ?
C1 C2 1.364(3) . ?
C9 H9 0.9300 . ?
C9 C10 1.378(3) . ?
C10 H10 0.9300 . ?
C15 H15 0.9300 . ?
C15 C16 1.378(3) . ?
C3 H3 0.9300 . ?
C3 C2 1.371(3) . ?
C17 H17 0.9300 . ?
C17 C16 1.368(3) . ?
C2 H2 0.9300 . ?
C16 H16 0.9300 . ?

loop_
_geom_torsion_atom_site_label_1
_geom_torsion_atom_site_label_2
_geom_torsion_atom_site_label_3
_geom_torsion_atom_site_label_4
_geom_torsion
_geom_torsion_site_symmetry_1
_geom_torsion_site_symmetry_2
_geom_torsion_site_symmetry_3
_geom_torsion_site_symmetry_4
_geom_torsion_publ_flag
Co1 N3 C14 C13 1.4(2) . . . . ?
Co1 N3 C14 C15 178.16(17) . . . . ?
Co1 N3 C18 C17 -176.18(17) . . . . ?
Co1 N2 C6 C5 48.80(16) . . . . ?
Co1 N2 C7 C8 -108.99(18) . . . . ?
Co1 N2 C7 C12 68.8(2) . . . . ?
Co1 N2 C13 C14 36.29(18) . . . . ?
Co1 N1 C5 C6 -7.4(2) . . . . ?
Co1 N1 C5 C4 171.07(16) . . . . ?
Co1 N1 C1 C2 -171.76(18) . . . . ?
N3 C14 C13 N2 -29.4(3) . . . . ?
N3 C14 C15 C16 -3.5(3) . . . . ?
N3 C18 C17 C16 -0.4(4) . . . . ?
N2 C6 C5 N1 -34.5(2) . . . . ?
N2 C6 C5 C4 147.07(19) . . . . ?
N2 C7 C8 C9 178.16(17) . . . . ?
N2 C7 C12 C11 -178.79(18) . . . . ?
N1 C5 C4 C3 1.4(3) . . . . ?
N1 C1 C2 C3 0.8(4) . . . . ?
C6 N2 C7 C8 4.1(2) . . . . ?
C6 N2 C7 C12 -178.17(16) . . . . ?
C6 N2 C13 C14 -66.8(2) . . . . ?
C6 C5 C4 C3 179.7(2) . . . . ?
C5 N1 C1 C2 1.3(3) . . . . ?
C5 C4 C3 C2 0.8(3) . . . . ?
C14 N3 C18 C17 -0.8(3) . . . . ?
C14 C15 C16 C17 2.2(4) . . . . ?
C7 N2 C6 C5 -75.4(2) . . . . ?
C7 N2 C13 C14 163.41(17) . . . . ?
C7 C8 C9 C10 0.5(3) . . . . ?
C7 C12 C11 C10 0.7(3) . . . . ?
C8 C7 C12 C11 -0.9(3) . . . . ?
C8 C9 C10 C11 -0.7(3) . . . . ?
C18 N3 C14 C13 -174.02(18) . . . . ?
C18 N3 C14 C15 2.7(3) . . . . ?
C18 C17 C16 C15 -0.4(4) . . . . ?
C12 C7 C8 C9 0.3(3) . . . . ?
C12 C11 C10 C9 0.1(3) . . . . ?
C13 N2 C6 C5 155.63(16) . . . . ?
C13 N2 C7 C8 131.73(19) . . . . ?
C13 N2 C7 C12 -50.5(2) . . . . ?
C13 C14 C15 C16 173.2(2) . . . . ?
C4 C3 C2 C1 -1.8(4) . . . . ?
C1 N1 C5 C6 179.13(19) . . . . ?
C1 N1 C5 C4 -2.4(3) . . . . ?
C15 C14 C13 N2 153.8(2) . . . . ?
